data_4348575
loop_
_publ_author_name
'Burt, Jennifer'
'Emsley, James W.'
'Levason, William'
'Reid, Gillian'
'Tinkler, Iain S.'

_publ_section_title
;
 Systematics of BX3 and BX2(+) Complexes (X = F, Cl, Br, I) with Neutral
 Diphosphine and Diarsine Ligands.
;
_journal_issue 17
_journal_name_full 'Inorganic chemistry'
_journal_page_first 8852
_journal_page_last 8864
_journal_paper_doi 10.1021/acs.inorgchem.6b01375
_journal_volume 55
_journal_year 2016
_chemical_formula_moiety 'C10 H16 B Cl2 P2 1+, B Cl4 1-'
_chemical_formula_sum 'C10 H16 B2 Cl6 P2'
_chemical_formula_weight 432.49
_space_group_crystal_system orthorhombic
_space_group_IT_number 36
_space_group_name_Hall 'C 2c -2'
_space_group_name_H-M_alt 'C m c 21'
_atom_sites_solution_hydrogens geom
_atom_sites_solution_primary direct
_atom_sites_solution_secondary difmap
_audit_creation_method SHELXL-97
_cell_angle_alpha 90.00
_cell_angle_beta 90.00
_cell_angle_gamma 90.00
_cell_formula_units_Z 4
_cell_length_a 10.3485(15)
_cell_length_b 13.475(2)
_cell_length_c 13.740(2)
_cell_measurement_reflns_used 3634
_cell_measurement_temperature 100(2)
_cell_measurement_theta_max 27.5
_cell_measurement_theta_min 2.5
_cell_volume 1916.0(5)
_computing_cell_refinement
;
CrystalClear-SM Expert 2.1 b29 (Rigaku, 2013)
;
_computing_data_collection
;
CrystalClear-SM Expert 2.1 b29 (Rigaku, 2013)
;
_computing_data_reduction
;
CrystalClear-SM Expert 2.1 b29 (Rigaku, 2013)
;
_computing_structure_refinement 'SHELXL-97 (Sheldrick, 2008)'
_computing_structure_solution 'Superflip (Palatinus et al., 2007)'
_diffrn_ambient_temperature 100(2)
_diffrn_detector CCD
_diffrn_detector_area_resol_mean 28.5714
_diffrn_measured_fraction_theta_full 0.997
_diffrn_measured_fraction_theta_max 0.997
_diffrn_measurement_device
;
AFC12 (Right): Kappa 3 circle
;
_diffrn_measurement_device_type
;
Rigaku Saturn724+ (2x2 bin mode)
;
_diffrn_measurement_method 'profile data from \w-scans'
_diffrn_measurement_specimen_support Fiber
_diffrn_radiation_monochromator Confocal
_diffrn_radiation_type MoK\a
_diffrn_radiation_wavelength 0.71073
_diffrn_reflns_av_R_equivalents 0.0367
_diffrn_reflns_av_sigmaI/netI 0.0388
_diffrn_reflns_limit_h_max 13
_diffrn_reflns_limit_h_min -8
_diffrn_reflns_limit_k_max 17
_diffrn_reflns_limit_k_min -17
_diffrn_reflns_limit_l_max 17
_diffrn_reflns_limit_l_min -10
_diffrn_reflns_number 4450
_diffrn_reflns_theta_full 27.46
_diffrn_reflns_theta_max 27.46
_diffrn_reflns_theta_min 2.89
_diffrn_source 'Sealed Tube'
_diffrn_source_current 55.0
_diffrn_source_power 2.5
_diffrn_source_voltage 45.0
_exptl_absorpt_coefficient_mu 1.049
_exptl_absorpt_correction_T_max 0.9592
_exptl_absorpt_correction_T_min 0.9023
_exptl_absorpt_correction_type multi-scan
_exptl_absorpt_process_details 'CrystalClear-SM Expert 2.1 b29 (Rigaku, 2013)'
_exptl_crystal_colour colourless
_exptl_crystal_density_diffrn 1.499
_exptl_crystal_density_method 'not measured'
_exptl_crystal_description chunk
_exptl_crystal_F_000 872
_exptl_crystal_size_max 0.10
_exptl_crystal_size_mid 0.08
_exptl_crystal_size_min 0.04
_refine_diff_density_max 0.338
_refine_diff_density_min -0.219
_refine_diff_density_rms 0.061
_refine_ls_abs_structure_details 'Flack H D (1983), Acta Cryst. A39, 876-881'
_refine_ls_abs_structure_Flack -0.10(10)
_refine_ls_extinction_method none
_refine_ls_goodness_of_fit_ref 1.009
_refine_ls_hydrogen_treatment constr
_refine_ls_matrix_type full
_refine_ls_number_parameters 102
_refine_ls_number_reflns 1590
_refine_ls_number_restraints 1
_refine_ls_restrained_S_all 1.009
_refine_ls_R_factor_all 0.0297
_refine_ls_R_factor_gt 0.0282
_refine_ls_shift/su_max 0.001
_refine_ls_shift/su_mean 0.000
_refine_ls_structure_factor_coef Fsqd
_refine_ls_weighting_details 'calc w=1/[\s^2^(Fo^2^)+(0.0388P)^2^+0.0000P] where P=(Fo^2^+2Fc^2^)/3'
_refine_ls_weighting_scheme calc
_refine_ls_wR_factor_gt 0.0686
_refine_ls_wR_factor_ref 0.0693
_reflns_number_gt 1511
_reflns_number_total 1590
_reflns_threshold_expression >2\s(I)
_cod_data_source_file ic6b01375_si_004.cif
_cod_data_source_block 2015JEBK15
_cod_original_cell_volume 1916.1(5)
_cod_original_sg_symbol_Hall 'C 2c-2'
_cod_database_code 4348575

loop_
_symmetry_equiv_pos_as_xyz
'x, y, z'
'-x, -y, z+1/2'
'x, -y, z+1/2'
'-x, y, z'
'x+1/2, y+1/2, z'
'-x+1/2, -y+1/2, z+1/2'
'x+1/2, -y+1/2, z+1/2'
'-x+1/2, y+1/2, z'

loop_
_atom_site_label
_atom_site_type_symbol
_atom_site_fract_x
_atom_site_fract_y
_atom_site_fract_z
_atom_site_U_iso_or_equiv
_atom_site_adp_type
_atom_site_occupancy
_atom_site_symmetry_multiplicity
_atom_site_calc_flag
_atom_site_refinement_flags
Cl3 Cl 0.5000 0.48941(7) 0.14650(9) 0.0235(2) Uani 1 2 d S
Cl2 Cl 0.0000 0.66455(7) 0.46213(9) 0.0256(2) Uani 1 2 d S
Cl4 Cl 0.5000 0.28297(8) 0.23169(8) 0.0271(2) Uani 1 2 d S
P1 P 0.14713(6) 0.47424(5) 0.38712(6) 0.01815(16) Uani 1 1 d .
Cl5 Cl 0.35289(7) 0.32518(6) 0.04542(7) 0.0346(2) Uani 1 1 d .
Cl1 Cl 0.0000 0.47242(9) 0.58533(8) 0.0337(3) Uani 1 2 d S
C1 C 0.0675(2) 0.38143(19) 0.3137(2) 0.0159(5) Uani 1 1 d .
C4 C 0.2731(3) 0.4151(2) 0.4558(3) 0.0300(7) Uani 1 1 d .
H4A H 0.2359 0.3622 0.4959 0.045 Uiso 1 1 calc R
H4B H 0.3151 0.4641 0.4979 0.045 Uiso 1 1 calc R
H4C H 0.3370 0.3868 0.4111 0.045 Uiso 1 1 calc R
C3 C 0.0673(3) 0.2463(2) 0.1991(2) 0.0224(6) Uani 1 1 d .
H3 H 0.1128 0.1999 0.1598 0.027 Uiso 1 1 calc R
C2 C 0.1356(3) 0.3134(2) 0.2560(2) 0.0215(6) Uani 1 1 d .
H2 H 0.2274 0.3133 0.2558 0.026 Uiso 1 1 calc R
C5 C 0.2207(3) 0.5644(2) 0.3073(2) 0.0241(6) Uani 1 1 d .
H5A H 0.2845 0.5314 0.2657 0.036 Uiso 1 1 calc R
H5B H 0.2636 0.6156 0.3463 0.036 Uiso 1 1 calc R
H5C H 0.1539 0.5951 0.2667 0.036 Uiso 1 1 calc R
B1 B 0.0000 0.5286(3) 0.4636(4) 0.0224(9) Uani 1 2 d S
B2 B 0.5000 0.3545(3) 0.1162(4) 0.0215(10) Uani 1 2 d S

loop_
_atom_site_aniso_label
_atom_site_aniso_U_11
_atom_site_aniso_U_22
_atom_site_aniso_U_33
_atom_site_aniso_U_23
_atom_site_aniso_U_13
_atom_site_aniso_U_12
Cl3 0.0216(4) 0.0215(5) 0.0273(5) -0.0033(4) 0.000 0.000
Cl2 0.0300(5) 0.0211(5) 0.0258(5) -0.0039(4) 0.000 0.000
Cl4 0.0180(4) 0.0348(5) 0.0285(6) 0.0123(4) 0.000 0.000
P1 0.0167(3) 0.0194(3) 0.0184(4) 0.0001(3) -0.0029(3) -0.0006(2)
Cl5 0.0363(4) 0.0309(4) 0.0367(5) 0.0049(3) -0.0177(4) -0.0104(3)
Cl1 0.0416(6) 0.0419(7) 0.0175(6) 0.0068(5) 0.000 0.000
C1 0.0164(12) 0.0175(12) 0.0138(13) -0.0005(10) 0.0002(11) -0.0012(10)
C4 0.0299(15) 0.0251(15) 0.0351(18) 0.0007(14) -0.0142(16) 0.0016(12)
C3 0.0238(15) 0.0215(14) 0.0219(15) -0.0037(12) -0.0003(13) 0.0032(11)
C2 0.0174(12) 0.0237(13) 0.0235(17) -0.0017(12) 0.0006(12) 0.0038(10)
C5 0.0221(13) 0.0258(15) 0.0244(16) 0.0006(12) 0.0004(14) -0.0016(11)
B1 0.028(2) 0.021(2) 0.018(2) 0.0008(18) 0.000 0.000
B2 0.020(2) 0.021(2) 0.024(3) -0.0003(19) 0.000 0.000

loop_
_atom_type_symbol
_atom_type_description
_atom_type_scat_dispersion_real
_atom_type_scat_dispersion_imag
_atom_type_scat_source
C C 0.0033 0.0016 'International Tables Vol C Tables 4.2.6.8 and 6.1.1.4'
H H 0.0000 0.0000 'International Tables Vol C Tables 4.2.6.8 and 6.1.1.4'
B B 0.0013 0.0007 'International Tables Vol C Tables 4.2.6.8 and 6.1.1.4'
P P 0.1023 0.0942 'International Tables Vol C Tables 4.2.6.8 and 6.1.1.4'
Cl Cl 0.1484 0.1585 'International Tables Vol C Tables 4.2.6.8 and 6.1.1.4'

loop_
_geom_angle_atom_site_label_1
_geom_angle_atom_site_label_2
_geom_angle_atom_site_label_3
_geom_angle
_geom_angle_site_symmetry_1
_geom_angle_site_symmetry_3
C4 P1 C5 108.17(15) . .
C4 P1 C1 108.51(13) . .
C5 P1 C1 108.63(15) . .
C4 P1 B1 116.17(18) . .
C5 P1 B1 113.31(16) . .
C1 P1 B1 101.59(14) . .
C1 C1 C2 120.19(16) 4 .
C1 C1 P1 117.16(8) 4 .
C2 C1 P1 122.6(2) . .
P1 C4 H4A 109.5 . .
P1 C4 H4B 109.5 . .
H4A C4 H4B 109.5 . .
P1 C4 H4C 109.5 . .
H4A C4 H4C 109.5 . .
H4B C4 H4C 109.5 . .
C2 C3 C3 120.59(16) . 4
C2 C3 H3 119.7 . .
C3 C3 H3 119.7 4 .
C3 C2 C1 119.2(3) . .
C3 C2 H2 120.4 . .
C1 C2 H2 120.4 . .
P1 C5 H5A 109.5 . .
P1 C5 H5B 109.5 . .
H5A C5 H5B 109.5 . .
P1 C5 H5C 109.5 . .
H5A C5 H5C 109.5 . .
H5B C5 H5C 109.5 . .
Cl2 B1 Cl1 115.0(3) . .
Cl2 B1 P1 111.24(18) . 4
Cl1 B1 P1 109.22(17) . 4
Cl2 B1 P1 111.24(18) . .
Cl1 B1 P1 109.22(17) . .
P1 B1 P1 99.8(2) 4 .
Cl5 B2 Cl5 110.8(3) . 4_655
Cl5 B2 Cl4 109.80(17) . .
Cl5 B2 Cl4 109.80(17) 4_655 .
Cl5 B2 Cl3 108.99(17) . .
Cl5 B2 Cl3 108.99(17) 4_655 .
Cl4 B2 Cl3 108.4(3) . .

loop_
_geom_bond_atom_site_label_1
_geom_bond_atom_site_label_2
_geom_bond_distance
_geom_bond_site_symmetry_2
Cl3 B2 1.865(5) .
Cl2 B1 1.832(4) .
Cl4 B2 1.856(5) .
P1 C4 1.796(3) .
P1 C5 1.804(3) .
P1 C1 1.806(3) .
P1 B1 1.990(3) .
Cl5 B2 1.849(3) .
Cl1 B1 1.836(5) .
C1 C1 1.397(5) 4
C1 C2 1.402(4) .
C4 H4A 0.9800 .
C4 H4B 0.9800 .
C4 H4C 0.9800 .
C3 C2 1.389(4) .
C3 C3 1.393(6) 4
C3 H3 0.9500 .
C2 H2 0.9500 .
C5 H5A 0.9800 .
C5 H5B 0.9800 .
C5 H5C 0.9800 .
B1 P1 1.990(3) 4
B2 Cl5 1.849(3) 4_655

loop_
_geom_torsion_atom_site_label_1
_geom_torsion_atom_site_label_2
_geom_torsion_atom_site_label_3
_geom_torsion_atom_site_label_4
_geom_torsion
_geom_torsion_site_symmetry_1
_geom_torsion_site_symmetry_4
C4 P1 C1 C1 133.52(13) . 4
C5 P1 C1 C1 -109.11(11) . 4
B1 P1 C1 C1 10.59(16) . 4
C4 P1 C1 C2 -48.5(3) . .
C5 P1 C1 C2 68.8(3) . .
B1 P1 C1 C2 -171.5(3) . .
C3 C3 C2 C1 0.1(4) 4 .
C1 C1 C2 C3 -0.1(4) 4 .
P1 C1 C2 C3 -177.9(2) . .
C4 P1 B1 Cl2 110.3(2) . .
C5 P1 B1 Cl2 -15.9(3) . .
C1 P1 B1 Cl2 -132.2(2) . .
C4 P1 B1 Cl1 -17.8(2) . .
C5 P1 B1 Cl1 -143.92(17) . .
C1 P1 B1 Cl1 99.76(19) . .
C4 P1 B1 P1 -132.23(18) . 4
C5 P1 B1 P1 101.61(18) . 4
C1 P1 B1 P1 -14.7(2) . 4
